data_7216064
loop_
_publ_author_name
'Copley, Royston C. B.'
'Deprez, Lucie S.'
'Lewis, Thomas C.'
'Price, Sarah L.'

_publ_section_title
;
 Computational prediction and X-ray determination of the crystal
 structures of 3-oxauracil and 5-hydroxyuracil---an informal blind test
;
_journal_issue 69
_journal_name_full CrystEngComm
_journal_page_first 421
_journal_paper_doi 10.1039/b504756k
_journal_volume 7
_journal_year 2005
_chemical_formula_moiety 'C4 H3 N O3, H2 O'
_chemical_formula_sum 'C4 H5 N O4'
_chemical_formula_weight 131.09
_chemical_name_common '3-Oxauracil monohydrate'
_chemical_name_systematic
;
3-Oxauracil monohydrate
;
_space_group_IT_number 62
_symmetry_cell_setting orthorhombic
_symmetry_space_group_name_Hall '-P 2ac 2n'
_symmetry_space_group_name_H-M 'P n m a'
_atom_sites_solution_hydrogens difmap
_atom_sites_solution_primary direct
_audit_creation_method SHELXL-97
_cell_angle_alpha 90.00
_cell_angle_beta 90.00
_cell_angle_gamma 90.00
_cell_formula_units_Z 4
_cell_length_a 14.4737(3)
_cell_length_b 6.00300(10)
_cell_length_c 6.36260(10)
_cell_measurement_temperature 150(2)
_cell_volume 552.818(17)
_computing_cell_refinement 'SMART V5.604 [NT] (Bruker, 2000)'
_computing_data_collection 'SMART V5.604 [NT] (Bruker, 2000)'
_computing_data_reduction 'SAINT+ V6.02A [NT] (Bruker, 1999)'
_computing_molecular_graphics 'SHELXTL V5.10 UNIX (Bruker, 1997)'
_computing_publication_material 'SHELXTL V6.10 UNIX (Bruker, 2001)'
_computing_structure_refinement 'SHELXTL V6.10 UNIX (Bruker, 2001)'
_computing_structure_solution 'SHELXTL V6.10 UNIX (Bruker, 2001)'
_diffrn_ambient_temperature 150(2)
_diffrn_measured_fraction_theta_full 0.987
_diffrn_measured_fraction_theta_max 0.987
_diffrn_measurement_device_type 'Bruker AXS SMART 6000'
_diffrn_measurement_method \w
_diffrn_radiation_collimation '0.8 mm double-pinhole'
_diffrn_radiation_monochromator 'graphite - parallel geometry'
_diffrn_radiation_source 'normal focus sealed tube'
_diffrn_radiation_type CuK\a
_diffrn_radiation_wavelength 1.54178
_diffrn_reflns_av_R_equivalents 0.0150
_diffrn_reflns_av_sigmaI/netI 0.0088
_diffrn_reflns_limit_h_max 17
_diffrn_reflns_limit_h_min -17
_diffrn_reflns_limit_k_max 6
_diffrn_reflns_limit_k_min -7
_diffrn_reflns_limit_l_max 6
_diffrn_reflns_limit_l_min -7
_diffrn_reflns_number 4664
_diffrn_reflns_theta_full 72.78
_diffrn_reflns_theta_max 72.78
_diffrn_reflns_theta_min 6.11
_exptl_absorpt_coefficient_mu 1.268
_exptl_absorpt_correction_T_max 0.8639
_exptl_absorpt_correction_T_min 0.6821
_exptl_absorpt_correction_type integration
_exptl_crystal_colour colourless
_exptl_crystal_density_diffrn 1.575
_exptl_crystal_density_method 'not measured'
_exptl_crystal_description block
_exptl_crystal_F_000 272
_exptl_crystal_size_max 0.42
_exptl_crystal_size_mid 0.18
_exptl_crystal_size_min 0.12
_refine_diff_density_max 0.228
_refine_diff_density_min -0.206
_refine_diff_density_rms 0.044
_refine_ls_extinction_method none
_refine_ls_goodness_of_fit_ref 1.083
_refine_ls_hydrogen_treatment refall
_refine_ls_matrix_type full
_refine_ls_number_parameters 70
_refine_ls_number_reflns 596
_refine_ls_number_restraints 0
_refine_ls_restrained_S_all 1.083
_refine_ls_R_factor_all 0.0298
_refine_ls_R_factor_gt 0.0298
_refine_ls_shift/su_max 0.000
_refine_ls_shift/su_mean 0.000
_refine_ls_structure_factor_coef Fsqd
_refine_ls_weighting_details 'calc w=1/[\s^2^(Fo^2^)+(0.0620P)^2^+0.0637P] where P=(Fo^2^+2Fc^2^)/3'
_refine_ls_weighting_scheme calc
_refine_ls_wR_factor_gt 0.0818
_refine_ls_wR_factor_ref 0.0819
_reflns_number_gt 593
_reflns_number_total 596
_reflns_threshold_expression >2sigma(I)
_cod_data_source_file b504756k.txt
_cod_data_source_block 3oxauracilmonohydrate
_cod_database_code 7216064
_computing_data_merging 'SHELXTL V6.10 UNIX (Bruker, 2001)'

loop_
_symmetry_equiv_pos_as_xyz
'x, y, z'
'-x+1/2, -y, z+1/2'
'-x, y+1/2, -z'
'x+1/2, -y+1/2, -z+1/2'
'-x, -y, -z'
'x-1/2, y, -z-1/2'
'x, -y-1/2, z'
'-x-1/2, y-1/2, z-1/2'

loop_
_atom_site_label
_atom_site_type_symbol
_atom_site_fract_x
_atom_site_fract_y
_atom_site_fract_z
_atom_site_U_iso_or_equiv
_atom_site_adp_type
_atom_site_occupancy
_atom_site_symmetry_multiplicity
_atom_site_calc_flag
_atom_site_refinement_flags
N1 N 0.29810(7) 0.2500 0.12634(17) 0.0220(3) Uani 1 2 d S
H1 H 0.2563(14) 0.2500 0.035(3) 0.032(4) Uiso 1 2 d S
C2 C 0.26795(8) 0.2500 0.32735(19) 0.0215(3) Uani 1 2 d S
O3 O 0.33353(5) 0.2500 0.48092(13) 0.0220(3) Uani 1 2 d S
C4 C 0.42863(8) 0.2500 0.4419(2) 0.0224(3) Uani 1 2 d S
C5 C 0.45590(8) 0.2500 0.2256(2) 0.0247(3) Uani 1 2 d S
H5 H 0.5195(13) 0.2500 0.198(3) 0.028(4) Uiso 1 2 d S
C6 C 0.39028(9) 0.2500 0.0766(2) 0.0237(3) Uani 1 2 d S
H6 H 0.4014(13) 0.2500 -0.073(3) 0.033(5) Uiso 1 2 d S
O7 O 0.18733(6) 0.2500 0.37884(15) 0.0295(3) Uani 1 2 d S
O8 O 0.47658(6) 0.2500 0.59703(15) 0.0286(3) Uani 1 2 d S
O9 O 0.16617(7) 0.2500 0.82028(15) 0.0272(3) Uani 1 2 d S
H9A H 0.1712(14) 0.2500 0.673(4) 0.049(6) Uiso 1 2 d S
H9B H 0.1061(18) 0.2500 0.848(3) 0.048(6) Uiso 1 2 d S

loop_
_atom_site_aniso_label
_atom_site_aniso_U_11
_atom_site_aniso_U_22
_atom_site_aniso_U_33
_atom_site_aniso_U_23
_atom_site_aniso_U_13
_atom_site_aniso_U_12
N1 0.0213(6) 0.0287(6) 0.0162(6) 0.000 -0.0025(4) 0.000
C2 0.0194(6) 0.0258(6) 0.0193(6) 0.000 0.0000(4) 0.000
O3 0.0192(5) 0.0320(5) 0.0149(5) 0.000 0.0004(3) 0.000
C4 0.0187(6) 0.0257(6) 0.0227(7) 0.000 -0.0003(5) 0.000
C5 0.0201(6) 0.0328(7) 0.0214(7) 0.000 0.0023(5) 0.000
C6 0.0251(7) 0.0280(6) 0.0182(6) 0.000 0.0044(5) 0.000
O7 0.0191(5) 0.0472(6) 0.0221(5) 0.000 -0.0007(3) 0.000
O8 0.0213(5) 0.0436(6) 0.0209(5) 0.000 -0.0033(3) 0.000
O9 0.0205(5) 0.0414(6) 0.0196(5) 0.000 -0.0010(3) 0.000

loop_
_atom_type_symbol
_atom_type_description
_atom_type_scat_dispersion_real
_atom_type_scat_dispersion_imag
_atom_type_scat_source
C C 0.0181 0.0091 'International Tables Vol C Tables 4.2.6.8 and 6.1.1.4'
H H 0.0000 0.0000 'International Tables Vol C Tables 4.2.6.8 and 6.1.1.4'
N N 0.0311 0.0180 'International Tables Vol C Tables 4.2.6.8 and 6.1.1.4'
O O 0.0492 0.0322 'International Tables Vol C Tables 4.2.6.8 and 6.1.1.4'

loop_
_exptl_crystal_face_index_h
_exptl_crystal_face_index_k
_exptl_crystal_face_index_l
_exptl_crystal_face_perp_dist
0.00 1.00 0.00 0.0600
0.00 -1.00 0.00 0.0600
0.00 0.00 1.00 0.0900
0.00 0.00 -1.00 0.0900
1.00 0.00 0.00 0.2100
-1.00 0.00 0.00 0.2100

loop_
_geom_angle_atom_site_label_1
_geom_angle_atom_site_label_2
_geom_angle_atom_site_label_3
_geom_angle
_geom_angle_publ_flag
C2 N1 C6 122.18(11) yes
C2 N1 H1 115.1(14) ?
C6 N1 H1 122.7(14) ?
O7 C2 N1 124.52(12) yes
O7 C2 O3 118.49(11) yes
N1 C2 O3 117.00(10) yes
C2 O3 C4 123.95(9) yes
O8 C4 O3 114.90(11) yes
O8 C4 C5 128.88(11) yes
O3 C4 C5 116.22(11) yes
C6 C5 C4 118.94(11) yes
C6 C5 H5 124.3(12) ?
C4 C5 H5 116.8(12) ?
C5 C6 N1 121.71(12) yes
C5 C6 H6 125.4(11) ?
N1 C6 H6 112.9(12) ?
H9A O9 H9B 105.7(19) ?

loop_
_geom_bond_atom_site_label_1
_geom_bond_atom_site_label_2
_geom_bond_distance
_geom_bond_publ_flag
N1 C2 1.3513(16) yes
N1 C6 1.3713(16) yes
N1 H1 0.84(2) ?
C2 O7 1.2121(15) yes
C2 O3 1.3622(14) yes
O3 C4 1.3986(14) yes
C4 O8 1.2065(16) yes
C4 C5 1.4321(19) yes
C5 C6 1.3418(19) yes
C5 H5 0.936(18) ?
C6 H6 0.97(2) ?
O9 H9A 0.94(2) ?
O9 H9B 0.89(3) ?

loop_
_geom_hbond_atom_site_label_D
_geom_hbond_atom_site_label_H
_geom_hbond_atom_site_label_A
_geom_hbond_distance_DH
_geom_hbond_distance_HA
_geom_hbond_distance_DA
_geom_hbond_angle_DHA
_geom_hbond_site_symmetry_A
N1 H1 O9 0.84(2) 1.89(2) 2.7273(14) 178(2) 1_554
O9 H9A O7 0.94(2) 1.88(2) 2.8253(14) 177.3(19) .
O9 H9B O8 0.89(3) 1.91(3) 2.7940(14) 179(2) 6_557
C5 H5 O7 0.936(18) 2.478(18) 3.4149(15) 179.4(16) 6_656
C6 H6 O8 0.97(2) 2.36(2) 3.2970(16) 162.2(16) 1_554

loop_
_geom_torsion_atom_site_label_1
_geom_torsion_atom_site_label_2
_geom_torsion_atom_site_label_3
_geom_torsion_atom_site_label_4
_geom_torsion
_geom_torsion_publ_flag
C6 N1 C2 O7 180.0 yes
C6 N1 C2 O3 0.0 yes
O7 C2 O3 C4 180.0 yes
N1 C2 O3 C4 0.0 yes
C2 O3 C4 O8 180.0 yes
C2 O3 C4 C5 0.0 yes
O8 C4 C5 C6 180.0 yes
O3 C4 C5 C6 0.0 yes
C4 C5 C6 N1 0.0 yes
C2 N1 C6 C5 0.0 yes
